data_7151586
loop_
_publ_author_name
'DiMartino, Gianluca'
'Hursthouse, Michael B.'
'Light, Mark E.'
'Percy, Jonathan M.'
'Spencer, Neil S.'
'Tolley, Malcolm'

_publ_section_title
;
 Syntheses of selectively fluorinated cyclodecenones: the first
 deployment of the neutral oxy-Cope rearrangement in organofluorine
 chemistry
;
_journal_issue 24
_journal_name_full 'Organic &amp;  Biomolecular Chemistry'
_journal_page_first 4423
_journal_paper_doi 10.1039/b311261f
_journal_volume 1
_journal_year 2003
_chemical_formula_sum 'C15 H20 F5 N O3'
_chemical_formula_weight 357.32
_chemical_name_systematic
;
?
;
_space_group_IT_number 14
_symmetry_cell_setting monoclinic
_symmetry_space_group_name_Hall '-P 2yn'
_symmetry_space_group_name_H-M 'P 1 21/n 1'
_atom_sites_solution_hydrogens geom
_atom_sites_solution_primary direct
_atom_sites_solution_secondary difmap
_audit_creation_method SHELXL-97
_cell_angle_alpha 90.00
_cell_angle_beta 102.8902(12)
_cell_angle_gamma 90.00
_cell_formula_units_Z 4
_cell_length_a 11.1132(2)
_cell_length_b 11.0996(2)
_cell_length_c 13.8507(3)
_cell_measurement_reflns_used 29759
_cell_measurement_temperature 150(2)
_cell_measurement_theta_max 26.39
_cell_measurement_theta_min 2.13
_cell_volume 1665.46(6)
_computing_cell_refinement 'DENZO (Otwinowski and MInor, 1997)'
_computing_data_collection 'COLLECT (Hooft, 1998)'
_computing_data_reduction 'DENZO, COLLECT, MAXUS (Mackay et al., 1998)'
_computing_molecular_graphics 'CAMERON (Watkin, et al., 1993)'
_computing_publication_material 'WINGX (Farrugia, 1998)'
_computing_structure_refinement 'SHELXL-97 (Sheldrick, 1997)'
_computing_structure_solution 'SHELXS-97 (Sheldrick, 1990)'
_diffrn_ambient_temperature 150(2)
_diffrn_detector_area_resol_mean 9.091
_diffrn_measured_fraction_theta_full 0.946
_diffrn_measured_fraction_theta_max 0.946
_diffrn_measurement_device_type 'Bruker Nonius Kappa CCD Area detector'
_diffrn_measurement_method '\f and \w scans to fill the asymmetric unit'
_diffrn_radiation_monochromator graphite
_diffrn_radiation_source 'Bruker Nonius FR591 Rotating anode'
_diffrn_radiation_type MoK\a
_diffrn_radiation_wavelength 0.71073
_diffrn_reflns_av_R_equivalents 0.0446
_diffrn_reflns_av_sigmaI/netI 0.0245
_diffrn_reflns_limit_h_max 13
_diffrn_reflns_limit_h_min -13
_diffrn_reflns_limit_k_max 13
_diffrn_reflns_limit_k_min -13
_diffrn_reflns_limit_l_max 17
_diffrn_reflns_limit_l_min -17
_diffrn_reflns_number 29759
_diffrn_reflns_theta_full 26.39
_diffrn_reflns_theta_max 26.39
_diffrn_reflns_theta_min 2.13
_exptl_absorpt_coefficient_mu 0.134
_exptl_absorpt_correction_T_max 0.987
_exptl_absorpt_correction_T_min 0.884
_exptl_absorpt_correction_type multi-scan
_exptl_crystal_colour Colourless
_exptl_crystal_density_diffrn 1.425
_exptl_crystal_density_method 'not measured'
_exptl_crystal_description Block
_exptl_crystal_F_000 744
_exptl_crystal_size_max 0.30
_exptl_crystal_size_mid 0.20
_exptl_crystal_size_min 0.10
_refine_diff_density_max 0.231
_refine_diff_density_min -0.232
_refine_diff_density_rms 0.039
_refine_ls_extinction_method none
_refine_ls_goodness_of_fit_ref 1.040
_refine_ls_hydrogen_treatment mixed
_refine_ls_matrix_type full
_refine_ls_number_parameters 219
_refine_ls_number_reflns 3396
_refine_ls_number_restraints 0
_refine_ls_restrained_S_all 1.040
_refine_ls_R_factor_all 0.0454
_refine_ls_R_factor_gt 0.0344
_refine_ls_shift/su_max 0.001
_refine_ls_shift/su_mean 0.000
_refine_ls_structure_factor_coef Fsqd
_refine_ls_weighting_details 'w=1/[\s^2^(Fo^2^)+(0.0353P)^2^+0.5830P] where P=(Fo^2^+2Fc^2^)/3'
_refine_ls_weighting_scheme calc
_refine_ls_wR_factor_gt 0.0800
_refine_ls_wR_factor_ref 0.0854
_reflns_number_gt 2809
_reflns_number_total 3396
_reflns_threshold_expression >2sigma(I)
_cod_data_source_file b311261f.txt
_cod_data_source_block 24c
_cod_depositor_comments
;
The following automatic conversions were performed:
'_symmetry_cell_setting' value 'Monoclinic' changed to 'monoclinic'
according to '/home/saulius/struct/CIF-dictionaries/cif_core.dic'
dictionary named 'cif_core.dic' version 2.4.1 from
2010-06-29.

'_exptl_absorpt_correction_type' value 'Multi-scan' changed
to 'multi-scan' according to
'/home/saulius/struct/CIF-dictionaries/cif_core.dic' dictionary named
'cif_core.dic' version 2.4.1 from 2010-06-29.

Automatic conversion script
Id: cif_fix_enum 1527 2010-12-29 10:47:43Z saulius 

The following automatic conversions were performed:

'_refine_ls_weighting_scheme' value 'calc
w=1/[\s^2^(Fo^2^)+(0.0353P)^2^+0.5830P] where P=(Fo^2^+2Fc^2^)/3' was
changed to 'calc'. New tag '_refine_ls_weighting_details' was
created. The value of the new tag was set to
'w=1/[\s^2^(Fo^2^)+(0.0353P)^2^+0.5830P] where P=(Fo^2^+2Fc^2^)/3'.

Automatic conversion script
Id: cif_fix_values 3143 2015-03-26 13:38:13Z robertas 
;
_cod_original_sg_symbol_H-M P21/n
_cod_database_code 7151586

loop_
_symmetry_equiv_pos_as_xyz
'x, y, z'
'-x+1/2, y+1/2, -z+1/2'
'-x, -y, -z'
'x-1/2, -y-1/2, z-1/2'

loop_
_atom_site_label
_atom_site_type_symbol
_atom_site_fract_x
_atom_site_fract_y
_atom_site_fract_z
_atom_site_U_iso_or_equiv
_atom_site_adp_type
_atom_site_occupancy
_atom_site_calc_flag
_atom_site_refinement_flags
_atom_site_disorder_assembly
_atom_site_disorder_group
F4 F 0.63785(7) 0.69266(8) 0.07052(6) 0.0386(2) Uani 1 d . . .
F1 F 0.73414(8) 0.45897(8) 0.06668(6) 0.0384(2) Uani 1 d . . .
F3 F 0.90237(8) 0.68188(8) -0.02688(6) 0.0370(2) Uani 1 d . . .
O2 O 0.94093(8) 0.81130(8) 0.15799(7) 0.0250(2) Uani 1 d . . .
O3 O 0.85904(8) 0.98761(8) 0.19757(7) 0.0304(2) Uani 1 d . . .
F5 F 0.73451(8) 0.83291(8) 0.00703(6) 0.0406(2) Uani 1 d . . .
F2 F 0.71528(9) 0.61613(8) -0.08424(6) 0.0459(2) Uani 1 d . . .
O1 O 1.04019(9) 0.56174(9) 0.13902(7) 0.0335(2) Uani 1 d . . .
N1 N 1.05806(10) 0.97681(10) 0.18095(8) 0.0259(3) Uani 1 d . . .
C6 C 0.94224(12) 0.51773(12) 0.14441(10) 0.0255(3) Uani 1 d . . .
C5 C 0.91973(14) 0.45677(12) 0.23579(10) 0.0297(3) Uani 1 d . . .
H5A H 0.9356 0.3694 0.2312 0.036 Uiso 1 calc R . .
H5B H 0.8318 0.4668 0.2376 0.036 Uiso 1 calc R . .
C11 C 0.94644(12) 0.93280(11) 0.18104(9) 0.0225(3) Uani 1 d . . .
C3 C 0.93351(13) 0.58956(13) 0.39099(10) 0.0306(3) Uani 1 d . . .
H3A H 0.9864 0.6011 0.4580 0.037 Uiso 1 calc R . .
H3B H 0.8565 0.5499 0.3989 0.037 Uiso 1 calc R . .
C10 C 0.83194(11) 0.75234(11) 0.16287(10) 0.0230(3) Uani 1 d . . .
C9 C 0.75116(12) 0.73001(12) 0.06232(10) 0.0286(3) Uani 1 d . . .
C8 C 0.80248(13) 0.63464(13) 0.00050(10) 0.0304(3) Uani 1 d . . .
C12 C 1.16089(12) 0.90230(13) 0.16520(10) 0.0276(3) Uani 1 d . . .
H12A H 1.1557 0.8219 0.1950 0.033 Uiso 1 calc R . .
H12B H 1.2397 0.9398 0.1995 0.033 Uiso 1 calc R . .
C7 C 0.83952(13) 0.51254(12) 0.04941(10) 0.0282(3) Uani 1 d . . .
H7 H 0.8700 0.4613 0.0005 0.034 Uiso 1 calc R . .
C2 C 0.90051(14) 0.71367(13) 0.34414(10) 0.0330(3) Uani 1 d . . .
H2A H 0.8637 0.7634 0.3894 0.040 Uiso 1 calc R . .
H2B H 0.9769 0.7542 0.3358 0.040 Uiso 1 calc R . .
C1 C 0.81167(12) 0.70613(11) 0.24553(10) 0.0248(3) Uani 1 d . . .
H1 H 0.7357 0.6654 0.2423 0.030 Uiso 1 calc R . .
C14 C 1.07693(14) 1.10682(12) 0.19592(11) 0.0334(3) Uani 1 d . . .
H14A H 0.9990 1.1492 0.1664 0.040 Uiso 1 calc R . .
H14B H 1.1404 1.1340 0.1607 0.040 Uiso 1 calc R . .
C4 C 0.99998(14) 0.50507(15) 0.33318(10) 0.0366(4) Uani 1 d . . .
H4A H 1.0326 0.4357 0.3761 0.044 Uiso 1 calc R . .
H4B H 1.0714 0.5484 0.3180 0.044 Uiso 1 calc R . .
C15 C 1.11689(15) 1.14148(14) 0.30383(12) 0.0428(4) Uani 1 d . . .
H15A H 1.0573 1.1101 0.3401 0.064 Uiso 1 calc R . .
H15B H 1.1207 1.2295 0.3097 0.064 Uiso 1 calc R . .
H15C H 1.1986 1.1074 0.3317 0.064 Uiso 1 calc R . .
C13 C 1.16086(14) 0.88713(16) 0.05624(11) 0.0383(4) Uani 1 d . . .
H13A H 1.0858 0.8446 0.0229 0.057 Uiso 1 calc R . .
H13B H 1.2335 0.8405 0.0497 0.057 Uiso 1 calc R . .
H13C H 1.1633 0.9666 0.0258 0.057 Uiso 1 calc R . .

loop_
_atom_site_aniso_label
_atom_site_aniso_U_11
_atom_site_aniso_U_22
_atom_site_aniso_U_33
_atom_site_aniso_U_23
_atom_site_aniso_U_13
_atom_site_aniso_U_12
F4 0.0235(4) 0.0449(5) 0.0447(5) 0.0027(4) 0.0018(3) -0.0044(4)
F1 0.0401(5) 0.0349(5) 0.0396(5) 0.0037(4) 0.0075(4) -0.0150(4)
F3 0.0516(5) 0.0335(5) 0.0312(4) 0.0028(4) 0.0204(4) -0.0085(4)
O2 0.0236(5) 0.0184(4) 0.0356(5) -0.0029(4) 0.0121(4) -0.0024(3)
O3 0.0271(5) 0.0237(5) 0.0420(6) -0.0034(4) 0.0111(4) 0.0025(4)
F5 0.0499(5) 0.0300(5) 0.0381(5) 0.0131(4) 0.0016(4) 0.0045(4)
F2 0.0610(6) 0.0442(5) 0.0248(4) 0.0005(4) -0.0070(4) -0.0082(4)
O1 0.0312(5) 0.0395(6) 0.0329(5) -0.0041(5) 0.0139(4) -0.0007(4)
N1 0.0241(6) 0.0215(6) 0.0322(6) 0.0015(5) 0.0070(5) -0.0031(4)
C6 0.0311(7) 0.0211(6) 0.0266(7) -0.0030(5) 0.0110(5) 0.0039(5)
C5 0.0384(8) 0.0239(7) 0.0295(7) 0.0045(6) 0.0130(6) 0.0081(6)
C11 0.0261(7) 0.0195(6) 0.0216(6) 0.0021(5) 0.0045(5) 0.0002(5)
C3 0.0309(7) 0.0379(8) 0.0222(6) 0.0021(6) 0.0045(5) 0.0020(6)
C10 0.0211(6) 0.0172(6) 0.0316(7) -0.0010(5) 0.0076(5) -0.0002(5)
C9 0.0271(7) 0.0245(7) 0.0327(7) 0.0082(6) 0.0032(6) -0.0023(5)
C8 0.0368(8) 0.0309(7) 0.0223(7) 0.0015(6) 0.0037(6) -0.0079(6)
C12 0.0207(6) 0.0311(7) 0.0317(7) 0.0040(6) 0.0071(5) -0.0005(5)
C7 0.0355(7) 0.0244(7) 0.0267(7) -0.0025(6) 0.0112(6) -0.0064(6)
C2 0.0387(8) 0.0326(8) 0.0272(7) -0.0023(6) 0.0064(6) -0.0021(6)
C1 0.0249(7) 0.0196(6) 0.0310(7) -0.0001(5) 0.0086(5) 0.0020(5)
C14 0.0333(8) 0.0214(7) 0.0433(9) 0.0053(6) 0.0037(6) -0.0059(6)
C4 0.0356(8) 0.0493(9) 0.0246(7) 0.0064(7) 0.0061(6) 0.0154(7)
C15 0.0439(9) 0.0280(8) 0.0502(10) -0.0058(7) -0.0031(7) -0.0023(7)
C13 0.0363(8) 0.0480(9) 0.0335(8) 0.0048(7) 0.0139(6) 0.0017(7)

loop_
_atom_type_symbol
_atom_type_description
_atom_type_scat_dispersion_real
_atom_type_scat_dispersion_imag
_atom_type_scat_source
C C 0.0033 0.0016 'International Tables Vol C Tables 4.2.6.8 and 6.1.1.4'
H H 0.0000 0.0000 'International Tables Vol C Tables 4.2.6.8 and 6.1.1.4'
N N 0.0061 0.0033 'International Tables Vol C Tables 4.2.6.8 and 6.1.1.4'
O O 0.0106 0.0060 'International Tables Vol C Tables 4.2.6.8 and 6.1.1.4'
F F 0.0171 0.0103 'International Tables Vol C Tables 4.2.6.8 and 6.1.1.4'

loop_
_geom_angle_atom_site_label_1
_geom_angle_atom_site_label_2
_geom_angle_atom_site_label_3
_geom_angle
_geom_angle_site_symmetry_1
_geom_angle_site_symmetry_3
_geom_angle_publ_flag
C11 O2 C10 116.18(9) . . ?
C11 N1 C14 117.65(11) . . ?
C11 N1 C12 123.35(11) . . ?
C14 N1 C12 118.99(11) . . ?
O1 C6 C5 123.63(13) . . ?
O1 C6 C7 117.91(12) . . ?
C5 C6 C7 118.15(12) . . ?
C6 C5 C4 114.11(12) . . ?
O3 C11 N1 127.01(12) . . ?
O3 C11 O2 122.50(11) . . ?
N1 C11 O2 110.49(11) . . ?
C4 C3 C2 115.37(12) . . ?
C1 C10 O2 122.96(12) . . ?
C1 C10 C9 124.00(12) . . ?
O2 C10 C9 112.32(11) . . ?
F4 C9 F5 106.92(10) . . ?
F4 C9 C10 110.35(11) . . ?
F5 C9 C10 111.16(11) . . ?
F4 C9 C8 107.53(11) . . ?
F5 C9 C8 106.41(11) . . ?
C10 C9 C8 114.12(11) . . ?
F3 C8 F2 106.69(11) . . ?
F3 C8 C7 108.07(12) . . ?
F2 C8 C7 108.52(11) . . ?
F3 C8 C9 108.41(11) . . ?
F2 C8 C9 107.52(12) . . ?
C7 C8 C9 117.18(11) . . ?
N1 C12 C13 112.53(11) . . ?
F1 C7 C8 107.66(11) . . ?
F1 C7 C6 111.34(11) . . ?
C8 C7 C6 114.87(11) . . ?
C1 C2 C3 112.49(12) . . ?
C10 C1 C2 124.34(12) . . ?
N1 C14 C15 113.06(12) . . ?
C3 C4 C5 114.86(12) . . ?

loop_
_geom_bond_atom_site_label_1
_geom_bond_atom_site_label_2
_geom_bond_distance
_geom_bond_site_symmetry_2
_geom_bond_publ_flag
F4 C9 1.3544(15) . ?
F1 C7 1.3811(15) . ?
F3 C8 1.3561(16) . ?
O2 C11 1.3840(15) . ?
O2 C10 1.3916(15) . ?
O3 C11 1.2105(15) . ?
F5 C9 1.3645(16) . ?
F2 C8 1.3606(16) . ?
O1 C6 1.2105(16) . ?
N1 C11 1.3334(16) . ?
N1 C14 1.4663(17) . ?
N1 C12 1.4658(17) . ?
C6 C5 1.5046(19) . ?
C6 C7 1.5387(19) . ?
C5 C4 1.538(2) . ?
C3 C4 1.526(2) . ?
C3 C2 1.532(2) . ?
C10 C1 1.3190(18) . ?
C10 C9 1.4997(19) . ?
C9 C8 1.548(2) . ?
C8 C7 1.530(2) . ?
C12 C13 1.5184(19) . ?
C2 C1 1.4985(19) . ?
C14 C15 1.511(2) . ?
